data_2209019
loop_
_publ_author_name
'Li, Shu-Hui'
'Yue, Zheng-Yu'
'Gao, Po'
'Yan, Peng-Fei'

_publ_section_title
;
 9,10-Dehydrodeoxyartemisinin
;
_journal_coeditor_code TK2026
_journal_issue 5
_journal_name_full 'Acta Crystallographica Section E'
_journal_page_first o1898
_journal_page_last o1900
_journal_paper_doi 10.1107/S1600536806013109
_journal_volume 62
_journal_year 2006
_chemical_formula_iupac 'C15 H22 O4'
_chemical_formula_moiety 'C15 H22 O4'
_chemical_formula_sum 'C15 H22 O4'
_chemical_formula_weight 266.33
_chemical_name_systematic
;
9,10-Dehydrodeoxyartemisinin
;
_space_group_IT_number 19
_symmetry_cell_setting orthorhombic
_symmetry_space_group_name_Hall 'P 2ac 2ab'
_symmetry_space_group_name_H-M 'P 21 21 21'
_atom_sites_solution_hydrogens geom
_atom_sites_solution_primary direct
_atom_sites_solution_secondary difmap
_cell_angle_alpha 90
_cell_angle_beta 90
_cell_angle_gamma 90
_cell_formula_units_Z 4
_cell_length_a 6.2460(12)
_cell_length_b 9.0416(18)
_cell_length_c 25.132(5)
_cell_measurement_reflns_used 12144
_cell_measurement_temperature 295(2)
_cell_measurement_theta_max 27.4
_cell_measurement_theta_min 3.3
_cell_volume 1419.3(5)
_computing_cell_refinement RAPID-AUTO
_computing_data_collection 'RAPID-AUTO (Rigaku Corporation, 1998)'
_computing_data_reduction 'CrystalStructure (Rigaku/MSC, 2002)'
_computing_molecular_graphics 'ORTEPII (Johnson, 1976)'
_computing_publication_material SHELXL97
_computing_structure_refinement 'SHELXL97 (Sheldrick, 1997)'
_computing_structure_solution 'SHELXS97 (Sheldrick, 1997)'
_diffrn_ambient_temperature 295(2)
_diffrn_detector_area_resol_mean 10.000
_diffrn_measured_fraction_theta_full 0.998
_diffrn_measured_fraction_theta_max 0.998
_diffrn_measurement_device_type 'Rigaku R-AXIS RAPID'
_diffrn_measurement_method \w
_diffrn_radiation_monochromator graphite
_diffrn_radiation_source 'fine-focus sealed tube'
_diffrn_radiation_type MoK\a
_diffrn_radiation_wavelength 0.71073
_diffrn_reflns_av_R_equivalents 0.021
_diffrn_reflns_av_sigmaI/netI 0.012
_diffrn_reflns_limit_h_max 8
_diffrn_reflns_limit_h_min -6
_diffrn_reflns_limit_k_max 11
_diffrn_reflns_limit_k_min -11
_diffrn_reflns_limit_l_max 32
_diffrn_reflns_limit_l_min -32
_diffrn_reflns_number 13861
_diffrn_reflns_theta_full 27.4
_diffrn_reflns_theta_max 27.4
_diffrn_reflns_theta_min 3.2
_diffrn_standards_decay_% 0
_diffrn_standards_interval_count 0
_diffrn_standards_interval_time 0
_diffrn_standards_number 0
_exptl_absorpt_coefficient_mu 0.089
_exptl_absorpt_correction_T_max 0.978
_exptl_absorpt_correction_T_min 0.962
_exptl_absorpt_correction_type multi-scan
_exptl_absorpt_process_details '(ABSCOR; Higashi, 1995)'
_exptl_crystal_colour colorless
_exptl_crystal_density_diffrn 1.246
_exptl_crystal_density_method 'not measured'
_exptl_crystal_description prism
_exptl_crystal_F_000 576
_exptl_crystal_size_max 0.36
_exptl_crystal_size_mid 0.25
_exptl_crystal_size_min 0.18
_refine_diff_density_max 0.22
_refine_diff_density_min -0.11
_refine_ls_extinction_method none
_refine_ls_goodness_of_fit_ref 1.09
_refine_ls_hydrogen_treatment constr
_refine_ls_matrix_type full
_refine_ls_number_parameters 175
_refine_ls_number_reflns 1896
_refine_ls_number_restraints 0
_refine_ls_restrained_S_all 1.09
_refine_ls_R_factor_all 0.040
_refine_ls_R_factor_gt 0.035
_refine_ls_shift/su_max 0.000
_refine_ls_shift/su_mean 0.000
_refine_ls_structure_factor_coef Fsqd
_refine_ls_weighting_details 'calc w=1/[\s^2^(Fo^2^)+(0.0671P)^2^+0.0449P] where P=(Fo^2^+2Fc^2^)/3'
_refine_ls_weighting_scheme calc
_refine_ls_wR_factor_gt 0.098
_refine_ls_wR_factor_ref 0.101
_reflns_number_gt 1658
_reflns_number_total 1896
_reflns_threshold_expression I>2\s(I)
_cod_data_source_file tk2026.cif
_cod_data_source_block I
_cod_database_code 2209019
_cod_database_fobs_code 2209019

loop_
_symmetry_equiv_pos_as_xyz
'x, y, z'
'-x+1/2, -y, z+1/2'
'-x, y+1/2, -z+1/2'
'x+1/2, -y+1/2, -z'

loop_
_atom_site_type_symbol
_atom_site_label
_atom_site_fract_x
_atom_site_fract_y
_atom_site_fract_z
_atom_site_U_iso_or_equiv
_atom_site_adp_type
_atom_site_calc_flag
_atom_site_refinement_flags
_atom_site_occupancy
O O1 0.5740(3) 0.57592(14) 0.19525(5) 0.0578(4) Uani d . 1
O O2 0.9047(2) 0.36439(17) 0.18730(5) 0.0553(4) Uani d . 1
O O3 0.82582(18) 0.35851(16) 0.13236(5) 0.0507(3) Uani d . 1
O O4 0.5713(2) 0.34360(14) 0.22712(4) 0.0451(3) Uani d . 1
C C1 0.6289(4) 0.6678(2) 0.15433(9) 0.0585(5) Uani d . 1
H H1 0.6731 0.7628 0.1634 0.070 Uiso calc R 1
C C2 0.6254(3) 0.6349(2) 0.10339(9) 0.0559(5) Uani d . 1
C C3 0.6984(6) 0.7434(3) 0.06167(11) 0.0882(8) Uani d . 1
H H3A 0.7410 0.8341 0.0785 0.132 Uiso calc R 1
H H3B 0.5831 0.7627 0.0374 0.132 Uiso calc R 1
H H3C 0.8177 0.7027 0.0425 0.132 Uiso calc R 1
C C4 0.5542(3) 0.4835(2) 0.08580(7) 0.0478(4) Uani d . 1
H H4 0.6428 0.4549 0.0553 0.057 Uiso calc R 1
C C5 0.3192(3) 0.4827(2) 0.06747(8) 0.0569(5) Uani d . 1
H H5A 0.2287 0.5170 0.0963 0.068 Uiso calc R 1
H H5B 0.3023 0.5504 0.0378 0.068 Uiso calc R 1
C C6 0.2485(4) 0.3297(3) 0.05064(7) 0.0594(5) Uani d . 1
H H6A 0.3308 0.2992 0.0198 0.071 Uiso calc R 1
H H6B 0.0989 0.3329 0.0404 0.071 Uiso calc R 1
C C7 0.2776(3) 0.2164(2) 0.09480(7) 0.0499(4) Uani d . 1
H H7 0.1832 0.2446 0.1243 0.060 Uiso calc R 1
C C8 0.2079(5) 0.0633(3) 0.07545(11) 0.0780(7) Uani d . 1
H H8A 0.0665 0.0693 0.0606 0.117 Uiso calc R 1
H H8B 0.2077 -0.0045 0.1048 0.117 Uiso calc R 1
H H8C 0.3059 0.0290 0.0487 0.117 Uiso calc R 1
C C9 0.5094(3) 0.21567(18) 0.11603(7) 0.0435(4) Uani d . 1
H H9 0.5998 0.1784 0.0871 0.052 Uiso calc R 1
C C10 0.5330(3) 0.1064(2) 0.16236(8) 0.0507(4) Uani d . 1
H H10A 0.4131 0.1202 0.1864 0.061 Uiso calc R 1
H H10B 0.5234 0.0068 0.1482 0.061 Uiso calc R 1
C C11 0.7394(3) 0.1190(2) 0.19436(8) 0.0531(4) Uani d . 1
H H11A 0.8595 0.0972 0.1712 0.064 Uiso calc R 1
H H11B 0.7377 0.0452 0.2224 0.064 Uiso calc R 1
C C12 0.7736(3) 0.2715(2) 0.21945(7) 0.0487(4) Uani d . 1
C C13 0.8872(4) 0.2674(3) 0.27263(9) 0.0679(6) Uani d . 1
H H13A 1.0126 0.2065 0.2699 0.102 Uiso calc R 1
H H13B 0.7929 0.2273 0.2991 0.102 Uiso calc R 1
H H13C 0.9281 0.3659 0.2826 0.102 Uiso calc R 1
C C14 0.5086(3) 0.42841(18) 0.18326(6) 0.0411(4) Uani d . 1
H H14 0.3518 0.4271 0.1816 0.049 Uiso calc R 1
C C15 0.5940(2) 0.37081(18) 0.13012(6) 0.0394(3) Uani d . 1

loop_
_atom_site_aniso_label
_atom_site_aniso_U_11
_atom_site_aniso_U_22
_atom_site_aniso_U_33
_atom_site_aniso_U_12
_atom_site_aniso_U_13
_atom_site_aniso_U_23
O1 0.0830(10) 0.0412(6) 0.0491(7) 0.0018(7) -0.0046(7) -0.0016(5)
O2 0.0394(6) 0.0659(8) 0.0607(8) -0.0025(7) -0.0076(6) 0.0142(7)
O3 0.0337(6) 0.0678(8) 0.0506(7) 0.0059(6) 0.0046(5) 0.0098(6)
O4 0.0483(6) 0.0485(6) 0.0384(6) 0.0019(6) -0.0002(5) 0.0029(5)
C1 0.0635(12) 0.0418(9) 0.0702(12) -0.0020(9) -0.0099(10) 0.0103(8)
C2 0.0557(10) 0.0514(9) 0.0607(11) 0.0008(9) -0.0038(9) 0.0167(9)
C3 0.105(2) 0.0755(15) 0.0839(17) -0.0142(17) 0.0030(16) 0.0338(13)
C4 0.0466(9) 0.0549(9) 0.0419(8) 0.0033(8) 0.0041(8) 0.0090(7)
C5 0.0541(10) 0.0654(11) 0.0512(10) 0.0093(9) -0.0086(9) 0.0120(9)
C6 0.0537(10) 0.0813(13) 0.0433(9) 0.0029(11) -0.0079(8) 0.0000(9)
C7 0.0462(9) 0.0581(10) 0.0453(9) -0.0001(8) 0.0008(8) -0.0063(8)
C8 0.0845(17) 0.0728(14) 0.0766(14) -0.0150(14) -0.0167(14) -0.0125(12)
C9 0.0427(9) 0.0472(8) 0.0406(8) 0.0067(7) 0.0061(7) -0.0051(7)
C10 0.0572(11) 0.0403(8) 0.0546(10) 0.0011(8) -0.0001(9) -0.0006(7)
C11 0.0529(10) 0.0483(9) 0.0581(10) 0.0114(9) -0.0008(9) 0.0088(8)
C12 0.0415(8) 0.0536(9) 0.0511(9) 0.0013(8) -0.0062(8) 0.0105(8)
C13 0.0649(12) 0.0733(13) 0.0655(12) -0.0077(12) -0.0231(11) 0.0151(10)
C14 0.0410(8) 0.0423(8) 0.0401(8) 0.0036(7) 0.0012(6) 0.0003(6)
C15 0.0327(7) 0.0461(8) 0.0395(8) 0.0056(7) 0.0040(6) 0.0038(7)

loop_
_atom_type_symbol
_atom_type_description
_atom_type_scat_dispersion_real
_atom_type_scat_dispersion_imag
_atom_type_scat_source
C C 0.0033 0.0000 'International Tables Vol C Tables 4.2.6.8 and 6.1.1.4'
H H 0.0000 0.0000 'International Tables Vol C Tables 4.2.6.8 and 6.1.1.4'
O O 0.0106 0.0000 'International Tables Vol C Tables 4.2.6.8 and 6.1.1.4'

loop_
_geom_angle_atom_site_label_1
_geom_angle_atom_site_label_2
_geom_angle_atom_site_label_3
_geom_angle
_geom_angle_publ_flag
C1 O1 C14 118.78(15) no
C12 O2 O3 108.63(13) no
C15 O3 O2 111.60(12) no
C14 O4 C12 112.95(13) no
C2 C1 O1 126.26(19) no
C2 C1 H1 116.9 no
O1 C1 H1 116.9 no
C1 C2 C4 119.78(17) no
C1 C2 C3 121.7(2) no
C4 C2 C3 118.5(2) no
C2 C3 H3A 109.5 no
C2 C3 H3B 109.5 no
H3A C3 H3B 109.5 no
C2 C3 H3C 109.5 no
H3A C3 H3C 109.5 no
H3B C3 H3C 109.5 no
C2 C4 C15 110.11(15) no
C2 C4 C5 111.96(17) no
C15 C4 C5 111.69(15) no
C2 C4 H4 107.6 no
C15 C4 H4 107.6 no
C5 C4 H4 107.6 no
C6 C5 C4 111.51(18) no
C6 C5 H5A 109.3 no
C4 C5 H5A 109.3 no
C6 C5 H5B 109.3 no
C4 C5 H5B 109.3 no
H5A C5 H5B 108.0 no
C5 C6 C7 112.15(15) no
C5 C6 H6A 109.2 no
C7 C6 H6A 109.2 no
C5 C6 H6B 109.2 no
C7 C6 H6B 109.2 no
H6A C6 H6B 107.9 no
C6 C7 C8 110.08(17) no
C6 C7 C9 111.54(16) no
C8 C7 C9 111.90(18) no
C6 C7 H7 107.7 no
C8 C7 H7 107.7 no
C9 C7 H7 107.7 no
C7 C8 H8A 109.5 no
C7 C8 H8B 109.5 no
H8A C8 H8B 109.5 no
C7 C8 H8C 109.5 no
H8A C8 H8C 109.5 no
H8B C8 H8C 109.5 no
C10 C9 C15 112.28(14) no
C10 C9 C7 110.82(15) no
C15 C9 C7 113.42(14) no
C10 C9 H9 106.6 no
C15 C9 H9 106.6 no
C7 C9 H9 106.6 no
C11 C10 C9 115.70(16) no
C11 C10 H10A 108.4 no
C9 C10 H10A 108.4 no
C11 C10 H10B 108.4 no
C9 C10 H10B 108.4 no
H10A C10 H10B 107.4 no
C10 C11 C12 113.76(15) no
C10 C11 H11A 108.8 no
C12 C11 H11A 108.8 no
C10 C11 H11B 108.8 no
C12 C11 H11B 108.8 no
H11A C11 H11B 107.7 no
O2 C12 O4 108.35(14) no
O2 C12 C13 104.22(16) no
O4 C12 C13 107.77(17) no
O2 C12 C11 112.18(16) no
O4 C12 C11 109.98(15) no
C13 C12 C11 114.02(16) no
C12 C13 H13A 109.5 no
C12 C13 H13B 109.5 no
H13A C13 H13B 109.5 no
C12 C13 H13C 109.5 no
H13A C13 H13C 109.5 no
H13B C13 H13C 109.5 no
O4 C14 O1 105.40(13) no
O4 C14 C15 113.81(13) no
O1 C14 C15 113.75(14) no
O4 C14 H14 107.9 no
O1 C14 H14 107.9 no
C15 C14 H14 107.9 no
O3 C15 C14 109.87(14) no
O3 C15 C4 103.92(13) no
C14 C15 C4 110.63(13) no
O3 C15 C9 106.31(14) no
C14 C15 C9 113.03(14) no
C4 C15 C9 112.56(14) no

loop_
_geom_bond_atom_site_label_1
_geom_bond_atom_site_label_2
_geom_bond_distance
_geom_bond_publ_flag
O1 C1 1.366(2) no
O1 C14 1.427(2) no
O2 C12 1.424(2) no
O2 O3 1.4670(18) no
O3 C15 1.4536(19) no
O4 C14 1.3989(19) no
O4 C12 1.434(2) no
C1 C2 1.314(3) no
C1 H1 0.9300 no
C2 C4 1.506(3) no
C2 C3 1.507(3) no
C3 H3A 0.9600 no
C3 H3B 0.9600 no
C3 H3C 0.9600 no
C4 C15 1.530(2) no
C4 C5 1.538(3) no
C4 H4 0.9800 no
C5 C6 1.512(3) no
C5 H5A 0.9700 no
C5 H5B 0.9700 no
C6 C7 1.521(3) no
C6 H6A 0.9700 no
C6 H6B 0.9700 no
C7 C8 1.531(3) no
C7 C9 1.543(3) no
C7 H7 0.9800 no
C8 H8A 0.9600 no
C8 H8B 0.9600 no
C8 H8C 0.9600 no
C9 C10 1.534(2) no
C9 C15 1.540(2) no
C9 H9 0.9800 no
C10 C11 1.523(3) no
C10 H10A 0.9700 no
C10 H10B 0.9700 no
C11 C12 1.531(3) no
C11 H11A 0.9700 no
C11 H11B 0.9700 no
C12 C13 1.514(3) no
C13 H13A 0.9600 no
C13 H13B 0.9600 no
C13 H13C 0.9600 no
C14 C15 1.529(2) no
C14 H14 0.9800 no

loop_
_geom_torsion_atom_site_label_1
_geom_torsion_atom_site_label_2
_geom_torsion_atom_site_label_3
_geom_torsion_atom_site_label_4
_geom_torsion
C12 O2 O3 C15 44.96(19)
C14 O1 C1 C2 1.0(3)
O1 C1 C2 C4 0.4(4)
O1 C1 C2 C3 -177.4(2)
C1 C2 C4 C15 -26.1(3)
C3 C2 C4 C15 151.8(2)
C1 C2 C4 C5 98.8(2)
C3 C2 C4 C5 -83.3(3)
C2 C4 C5 C6 -179.19(16)
C15 C4 C5 C6 -55.2(2)
C4 C5 C6 C7 57.1(2)
C5 C6 C7 C8 -178.9(2)
C5 C6 C7 C9 -54.1(2)
C6 C7 C9 C10 177.18(15)
C8 C7 C9 C10 -59.0(2)
C6 C7 C9 C15 49.82(19)
C8 C7 C9 C15 173.64(18)
C15 C9 C10 C11 -39.4(2)
C7 C9 C10 C11 -167.39(15)
C9 C10 C11 C12 58.7(2)
O3 O2 C12 O4 -73.64(17)
O3 O2 C12 C13 171.79(15)
O3 O2 C12 C11 47.95(18)
C14 O4 C12 O2 33.15(19)
C14 O4 C12 C13 145.37(16)
C14 O4 C12 C11 -89.79(17)
C10 C11 C12 O2 -95.36(19)
C10 C11 C12 O4 25.3(2)
C10 C11 C12 C13 146.47(18)
C12 O4 C14 O1 -96.29(16)
C12 O4 C14 C15 29.0(2)
C1 O1 C14 O4 149.55(17)
C1 O1 C14 C15 24.2(2)
O2 O3 C15 C14 15.61(18)
O2 O3 C15 C4 134.01(14)
O2 O3 C15 C9 -107.02(15)
O4 C14 C15 O3 -55.39(19)
O1 C14 C15 O3 65.36(18)
O4 C14 C15 C4 -169.56(14)
O1 C14 C15 C4 -48.8(2)
O4 C14 C15 C9 63.18(19)
O1 C14 C15 C9 -176.07(14)
C2 C4 C15 O3 -69.53(19)
C5 C4 C15 O3 165.42(16)
C2 C4 C15 C14 48.3(2)
C5 C4 C15 C14 -76.7(2)
C2 C4 C15 C9 175.86(15)
C5 C4 C15 C9 50.8(2)
C10 C9 C15 O3 71.56(17)
C7 C9 C15 O3 -161.85(13)
C10 C9 C15 C14 -49.05(19)
C7 C9 C15 C14 77.54(17)
C10 C9 C15 C4 -175.30(14)
C7 C9 C15 C4 -48.71(19)

loop_
_cod_related_entry_id
_cod_related_entry_database
_cod_related_entry_code
1 ChemSpider 348775
